data_2229348
loop_
_publ_author_name
'Wang, Chuan-Hu'

_publ_section_title
;
 Ethyl 2-{[4-(pyridin-4-yl)pyrimidin-2-yl]sulfanyl}acetate
;
_journal_coeditor_code CV5047
_journal_issue 3
_journal_name_full 'Acta Crystallographica Section E'
_journal_page_first o690
_journal_paper_doi 10.1107/S1600536811004272
_journal_volume 67
_journal_year 2011
_chemical_formula_iupac 'C13 H13 N3 O2 S'
_chemical_formula_moiety 'C13 H13 N3 O2 S'
_chemical_formula_sum 'C13 H13 N3 O2 S'
_chemical_formula_weight 275.33
_chemical_name_systematic
;
Ethyl 2-{[4-(pyridin-4-yl)pyrimidin-2-yl]sulfanyl}acetate
;
_space_group_IT_number 2
_symmetry_cell_setting triclinic
_symmetry_space_group_name_Hall '-P 1'
_symmetry_space_group_name_H-M 'P -1'
_atom_sites_solution_hydrogens geom
_atom_sites_solution_primary direct
_atom_sites_solution_secondary difmap
_audit_creation_method SHELXL-97
_cell_angle_alpha 62.661(6)
_cell_angle_beta 71.416(5)
_cell_angle_gamma 65.024(6)
_cell_formula_units_Z 2
_cell_length_a 8.6579(8)
_cell_length_b 9.7394(9)
_cell_length_c 9.9188(8)
_cell_measurement_reflns_used 3021
_cell_measurement_temperature 291(2)
_cell_measurement_theta_max 27.5
_cell_measurement_theta_min 2.3
_cell_volume 665.35(11)
_computing_cell_refinement 'SAINT (Bruker, 2000)'
_computing_data_collection 'SMART (Bruker, 2000)'
_computing_data_reduction 'SAINT (Bruker, 2000)'
_computing_molecular_graphics 'SHELXTL (Sheldrick, 2008)'
_computing_publication_material 'SHELXTL (Sheldrick, 2008)'
_computing_structure_refinement 'SHELXTL (Sheldrick, 2008)'
_computing_structure_solution 'SHELXTL (Sheldrick, 2008)'
_diffrn_ambient_temperature 291(2)
_diffrn_measured_fraction_theta_full 0.993
_diffrn_measured_fraction_theta_max 0.993
_diffrn_measurement_device_type 'Bruker SMART CCD area-detector'
_diffrn_measurement_method '\f and \w'
_diffrn_radiation_monochromator graphite
_diffrn_radiation_source 'fine-focus sealed tube'
_diffrn_radiation_type MoK\a
_diffrn_radiation_wavelength 0.71073
_diffrn_reflns_av_R_equivalents 0.0318
_diffrn_reflns_av_sigmaI/netI 0.0261
_diffrn_reflns_limit_h_max 10
_diffrn_reflns_limit_h_min -11
_diffrn_reflns_limit_k_max 12
_diffrn_reflns_limit_k_min -12
_diffrn_reflns_limit_l_max 12
_diffrn_reflns_limit_l_min -12
_diffrn_reflns_number 11760
_diffrn_reflns_theta_full 27.46
_diffrn_reflns_theta_max 27.46
_diffrn_reflns_theta_min 2.34
_exptl_absorpt_coefficient_mu 0.245
_exptl_absorpt_correction_T_max 0.966
_exptl_absorpt_correction_T_min 0.917
_exptl_absorpt_correction_type multi-scan
_exptl_absorpt_process_details '(SADABS; Bruker, 2000)'
_exptl_crystal_colour colorless
_exptl_crystal_density_diffrn 1.374
_exptl_crystal_density_method 'not measured'
_exptl_crystal_description block
_exptl_crystal_F_000 288.0
_exptl_crystal_size_max 0.32
_exptl_crystal_size_mid 0.24
_exptl_crystal_size_min 0.18
_refine_diff_density_max 0.237
_refine_diff_density_min -0.199
_refine_ls_extinction_method none
_refine_ls_goodness_of_fit_ref 1.038
_refine_ls_hydrogen_treatment constr
_refine_ls_matrix_type full
_refine_ls_number_parameters 173
_refine_ls_number_reflns 3021
_refine_ls_number_restraints 0
_refine_ls_restrained_S_all 1.038
_refine_ls_R_factor_all 0.0499
_refine_ls_R_factor_gt 0.0379
_refine_ls_shift/su_max 0.000
_refine_ls_shift/su_mean 0.000
_refine_ls_structure_factor_coef Fsqd
_refine_ls_weighting_details 'calc w=1/[\s^2^(Fo^2^)+(0.0658P)^2^+0.0670P] where P=(Fo^2^+2Fc^2^)/3'
_refine_ls_weighting_scheme calc
_refine_ls_wR_factor_gt 0.1072
_refine_ls_wR_factor_ref 0.1154
_reflns_number_gt 2387
_reflns_number_total 3021
_reflns_threshold_expression I>2sigma(I)
_cod_data_source_file cv5047.cif
_cod_data_source_block I
_cod_original_cell_volume 665.35(10)
_cod_database_code 2229348
_cod_database_fobs_code 2229348

loop_
_symmetry_equiv_pos_as_xyz
'x, y, z'
'-x, -y, -z'

loop_
_atom_site_type_symbol
_atom_site_label
_atom_site_fract_x
_atom_site_fract_y
_atom_site_fract_z
_atom_site_U_iso_or_equiv
_atom_site_adp_type
_atom_site_calc_flag
_atom_site_refinement_flags
_atom_site_occupancy
_atom_site_disorder_assembly
_atom_site_disorder_group
C C1 0.21141(18) 0.00339(18) 0.89933(17) 0.0411(3) Uani d . 1 . .
C C2 0.3174(2) -0.21822(19) 1.10105(19) 0.0496(4) Uani d . 1 . .
H H2 0.3517 -0.3308 1.1555 0.060 Uiso calc R 1 . .
C C3 0.3336(2) -0.12042(18) 1.15846(18) 0.0459(4) Uani d . 1 . .
H H3 0.3793 -0.1652 1.2484 0.055 Uiso calc R 1 . .
C C4 0.27871(17) 0.04721(17) 1.07653(16) 0.0376(3) Uani d . 1 . .
C C5 0.28647(18) 0.16653(17) 1.12645(16) 0.0388(3) Uani d . 1 . .
C C6 0.3582(2) 0.1176(2) 1.25464(18) 0.0478(4) Uani d . 1 . .
H H6 0.4018 0.0070 1.3141 0.057 Uiso calc R 1 . .
C C7 0.3641(2) 0.2347(2) 1.2930(2) 0.0568(4) Uani d . 1 . .
H H7 0.4126 0.1991 1.3794 0.068 Uiso calc R 1 . .
C C8 0.2241(2) 0.3332(2) 1.04370(19) 0.0525(4) Uani d . 1 . .
H H8 0.1740 0.3725 0.9573 0.063 Uiso calc R 1 . .
C C9 0.2372(3) 0.4407(2) 1.0913(2) 0.0660(5) Uani d . 1 . .
H H9 0.1960 0.5521 1.0335 0.079 Uiso calc R 1 . .
C C10 0.0836(2) 0.2913(2) 0.6641(2) 0.0515(4) Uani d . 1 . .
H H10A 0.0315 0.3439 0.5718 0.062 Uiso calc R 1 . .
H H10B -0.0042 0.3227 0.7439 0.062 Uiso calc R 1 . .
C C11 0.2273(2) 0.35667(18) 0.63290(16) 0.0422(3) Uani d . 1 . .
C C12 0.2788(2) 0.5879(2) 0.6083(2) 0.0620(5) Uani d . 1 . .
H H12A 0.3426 0.6012 0.5056 0.074 Uiso calc R 1 . .
H H12B 0.3603 0.5258 0.6805 0.074 Uiso calc R 1 . .
C C13 0.1774(3) 0.7498(3) 0.6187(3) 0.0927(8) Uani d . 1 . .
H H13A 0.1014 0.8124 0.5432 0.139 Uiso calc R 1 . .
H H13B 0.2542 0.8066 0.6002 0.139 Uiso calc R 1 . .
H H13C 0.1108 0.7354 0.7193 0.139 Uiso calc R 1 . .
N N1 0.3051(2) 0.39441(19) 1.21466(18) 0.0644(4) Uani d . 1 . .
N N2 0.21695(15) 0.11055(14) 0.94434(14) 0.0392(3) Uani d . 1 . .
N N3 0.25523(17) -0.15909(16) 0.97173(16) 0.0482(3) Uani d . 1 . .
O O1 0.37818(15) 0.29263(14) 0.59842(13) 0.0516(3) Uani d . 1 . .
O O2 0.15904(14) 0.50272(13) 0.64426(13) 0.0512(3) Uani d . 1 . .
S S1 0.14603(6) 0.07492(5) 0.72151(5) 0.05259(16) Uani d . 1 . .

loop_
_atom_site_aniso_label
_atom_site_aniso_U_11
_atom_site_aniso_U_22
_atom_site_aniso_U_33
_atom_site_aniso_U_12
_atom_site_aniso_U_13
_atom_site_aniso_U_23
C1 0.0408(8) 0.0366(8) 0.0520(8) -0.0153(6) -0.0068(6) -0.0197(6)
C2 0.0542(9) 0.0320(8) 0.0601(10) -0.0176(7) -0.0095(7) -0.0119(7)
C3 0.0514(9) 0.0366(8) 0.0489(8) -0.0168(7) -0.0111(7) -0.0113(7)
C4 0.0365(7) 0.0348(7) 0.0428(7) -0.0142(6) -0.0023(6) -0.0159(6)
C5 0.0402(8) 0.0373(8) 0.0415(7) -0.0142(6) -0.0015(6) -0.0188(6)
C6 0.0573(9) 0.0410(8) 0.0463(8) -0.0143(7) -0.0124(7) -0.0162(7)
C7 0.0713(11) 0.0575(11) 0.0533(9) -0.0186(9) -0.0167(8) -0.0282(8)
C8 0.0712(11) 0.0398(9) 0.0521(9) -0.0135(8) -0.0201(8) -0.0192(7)
C9 0.1000(15) 0.0390(9) 0.0678(11) -0.0152(9) -0.0285(10) -0.0238(8)
C10 0.0549(9) 0.0403(8) 0.0677(10) -0.0094(7) -0.0271(8) -0.0213(8)
C11 0.0533(9) 0.0353(8) 0.0405(7) -0.0108(7) -0.0175(6) -0.0130(6)
C12 0.0637(11) 0.0517(10) 0.0791(12) -0.0294(9) -0.0024(9) -0.0277(9)
C13 0.0989(17) 0.0653(14) 0.133(2) -0.0416(13) 0.0127(15) -0.0589(15)
N1 0.0889(11) 0.0530(9) 0.0664(9) -0.0200(8) -0.0205(8) -0.0321(8)
N2 0.0434(7) 0.0334(6) 0.0460(7) -0.0143(5) -0.0076(5) -0.0172(5)
N3 0.0534(8) 0.0346(7) 0.0629(8) -0.0176(6) -0.0102(6) -0.0199(6)
O1 0.0513(7) 0.0473(7) 0.0572(7) -0.0104(5) -0.0108(5) -0.0241(5)
O2 0.0521(6) 0.0386(6) 0.0680(7) -0.0148(5) -0.0100(5) -0.0237(5)
S1 0.0670(3) 0.0416(2) 0.0651(3) -0.0161(2) -0.0253(2) -0.0246(2)

loop_
_atom_type_symbol
_atom_type_description
_atom_type_scat_dispersion_real
_atom_type_scat_dispersion_imag
_atom_type_scat_source
C C 0.0033 0.0016 'International Tables Vol C Tables 4.2.6.8 and 6.1.1.4'
H H 0.0000 0.0000 'International Tables Vol C Tables 4.2.6.8 and 6.1.1.4'
N N 0.0061 0.0033 'International Tables Vol C Tables 4.2.6.8 and 6.1.1.4'
O O 0.0106 0.0060 'International Tables Vol C Tables 4.2.6.8 and 6.1.1.4'
S S 0.1246 0.1234 'International Tables Vol C Tables 4.2.6.8 and 6.1.1.4'

loop_
_geom_angle_atom_site_label_1
_geom_angle_atom_site_label_2
_geom_angle_atom_site_label_3
_geom_angle_site_symmetry_1
_geom_angle_site_symmetry_3
_geom_angle
_geom_angle_publ_flag
N2 C1 N3 . . 127.86(14) ?
N2 C1 S1 . . 118.93(11) ?
N3 C1 S1 . . 113.18(10) ?
N3 C2 C3 . . 123.15(14) ?
N3 C2 H2 . . 118.4 ?
C3 C2 H2 . . 118.4 ?
C2 C3 C4 . . 117.32(15) ?
C2 C3 H3 . . 121.3 ?
C4 C3 H3 . . 121.3 ?
N2 C4 C3 . . 120.88(13) ?
N2 C4 C5 . . 116.22(12) ?
C3 C4 C5 . . 122.90(13) ?
C8 C5 C6 . . 116.98(13) ?
C8 C5 C4 . . 120.72(13) ?
C6 C5 C4 . . 122.29(13) ?
C7 C6 C5 . . 119.32(15) ?
C7 C6 H6 . . 120.3 ?
C5 C6 H6 . . 120.3 ?
N1 C7 C6 . . 124.28(16) ?
N1 C7 H7 . . 117.9 ?
C6 C7 H7 . . 117.9 ?
C9 C8 C5 . . 119.20(15) ?
C9 C8 H8 . . 120.4 ?
C5 C8 H8 . . 120.4 ?
N1 C9 C8 . . 124.07(17) ?
N1 C9 H9 . . 118.0 ?
C8 C9 H9 . . 118.0 ?
C11 C10 S1 . . 115.61(11) ?
C11 C10 H10A . . 108.4 ?
S1 C10 H10A . . 108.4 ?
C11 C10 H10B . . 108.4 ?
S1 C10 H10B . . 108.4 ?
H10A C10 H10B . . 107.4 ?
O1 C11 O2 . . 124.33(14) ?
O1 C11 C10 . . 126.61(14) ?
O2 C11 C10 . . 109.02(13) ?
O2 C12 C13 . . 107.85(15) ?
O2 C12 H12A . . 110.1 ?
C13 C12 H12A . . 110.1 ?
O2 C12 H12B . . 110.1 ?
C13 C12 H12B . . 110.1 ?
H12A C12 H12B . . 108.5 ?
C12 C13 H13A . . 109.5 ?
C12 C13 H13B . . 109.5 ?
H13A C13 H13B . . 109.5 ?
C12 C13 H13C . . 109.5 ?
H13A C13 H13C . . 109.5 ?
H13B C13 H13C . . 109.5 ?
C7 N1 C9 . . 116.14(14) ?
C1 N2 C4 . . 116.09(12) ?
C2 N3 C1 . . 114.65(12) ?
C11 O2 C12 . . 116.28(12) ?
C1 S1 C10 . . 101.64(7) ?

loop_
_geom_bond_atom_site_label_1
_geom_bond_atom_site_label_2
_geom_bond_site_symmetry_2
_geom_bond_distance
_geom_bond_publ_flag
C1 N2 . 1.3323(17) ?
C1 N3 . 1.3367(19) ?
C1 S1 . 1.7582(16) ?
C2 N3 . 1.329(2) ?
C2 C3 . 1.383(2) ?
C2 H2 . 0.9300 ?
C3 C4 . 1.387(2) ?
C3 H3 . 0.9300 ?
C4 N2 . 1.3456(18) ?
C4 C5 . 1.4886(19) ?
C5 C8 . 1.385(2) ?
C5 C6 . 1.388(2) ?
C6 C7 . 1.381(2) ?
C6 H6 . 0.9300 ?
C7 N1 . 1.325(2) ?
C7 H7 . 0.9300 ?
C8 C9 . 1.385(2) ?
C8 H8 . 0.9300 ?
C9 N1 . 1.332(2) ?
C9 H9 . 0.9300 ?
C10 C11 . 1.514(2) ?
C10 S1 . 1.7858(16) ?
C10 H10A . 0.9700 ?
C10 H10B . 0.9700 ?
C11 O1 . 1.1984(18) ?
C11 O2 . 1.3342(17) ?
C12 O2 . 1.4529(19) ?
C12 C13 . 1.479(3) ?
C12 H12A . 0.9700 ?
C12 H12B . 0.9700 ?
C13 H13A . 0.9600 ?
C13 H13B . 0.9600 ?
C13 H13C . 0.9600 ?

loop_
_geom_hbond_atom_site_label_D
_geom_hbond_atom_site_label_H
_geom_hbond_atom_site_label_A
_geom_hbond_site_symmetry_A
_geom_hbond_distance_DH
_geom_hbond_distance_HA
_geom_hbond_distance_DA
_geom_hbond_angle_DHA
C3 H3 O1 2_657 0.93 2.52 3.383(2) 154
C7 H7 O1 1_556 0.93 2.61 3.373(2) 140

loop_
_cod_related_entry_id
_cod_related_entry_database
_cod_related_entry_code
1 ChemSpider 30656516
